data_4342266
loop_
_publ_author_name
'B\'eziau, Antoine'
'Baudron, St\'ephane A'
'Rogez, Guillaume'
'Hosseini, Mir Wais'

_publ_section_title
;
 Assembly, disassembly, and reassembly: conversion of homometallic
 coordination networks into mixed metal-organic frameworks.
;
_journal_issue 4
_journal_name_full 'Inorganic chemistry'
_journal_page_first 2032
_journal_page_last 2039
_journal_paper_doi 10.1021/ic502950k
_journal_volume 54
_journal_year 2015
_chemical_formula_moiety 'C80 H58 N20 Ni2, 3(C H Cl3) '
_chemical_formula_sum 'C83 H61 Cl9 N20 Ni2'
_chemical_formula_weight 1774.99
_chemical_name_systematic
;
 ?
;
_space_group_IT_number 2
_symmetry_cell_setting triclinic
_symmetry_space_group_name_Hall '-P 1'
_symmetry_space_group_name_H-M 'P -1'
_atom_sites_solution_hydrogens geom
_atom_sites_solution_primary direct
_atom_sites_solution_secondary difmap
_audit_creation_method SHELXL-97
_cell_angle_alpha 76.875(4)
_cell_angle_beta 75.376(4)
_cell_angle_gamma 63.567(3)
_cell_formula_units_Z 1
_cell_length_a 13.0316(11)
_cell_length_b 13.1577(11)
_cell_length_c 13.6126(11)
_cell_measurement_reflns_used 8078
_cell_measurement_temperature 173(2)
_cell_measurement_theta_max 24.86
_cell_measurement_theta_min 2.56
_cell_volume 2004.6(3)
_computing_cell_refinement 'Bruker SAINT'
_computing_data_collection 'Bruker APEX2'
_computing_data_reduction 'Bruker SAINT'
_computing_molecular_graphics 'Bruker SHELXTL'
_computing_publication_material 'Bruker SHELXTL'
_computing_structure_refinement 'SHELXL-97 (Sheldrick, 2008)'
_computing_structure_solution 'SHELXS-97 (Sheldrick, 2008)'
_diffrn_ambient_temperature 173(2)
_diffrn_measured_fraction_theta_full 0.962
_diffrn_measured_fraction_theta_max 0.962
_diffrn_measurement_device_type 'Bruker APEX-II CCD'
_diffrn_measurement_method '\f and \w scans'
_diffrn_radiation_monochromator graphite
_diffrn_radiation_source 'fine-focus sealed tube'
_diffrn_radiation_type MoK\a
_diffrn_radiation_wavelength 0.71073
_diffrn_reflns_av_R_equivalents 0.0582
_diffrn_reflns_av_sigmaI/netI 0.0943
_diffrn_reflns_limit_h_max 18
_diffrn_reflns_limit_h_min -18
_diffrn_reflns_limit_k_max 18
_diffrn_reflns_limit_k_min -18
_diffrn_reflns_limit_l_max 16
_diffrn_reflns_limit_l_min -12
_diffrn_reflns_number 36158
_diffrn_reflns_theta_full 28.60
_diffrn_reflns_theta_max 28.60
_diffrn_reflns_theta_min 1.74
_exptl_absorpt_coefficient_mu 0.829
_exptl_absorpt_correction_T_max 0.9755
_exptl_absorpt_correction_T_min 0.8927
_exptl_absorpt_correction_type multi-scan
_exptl_absorpt_process_details sadabs
_exptl_crystal_colour orange
_exptl_crystal_density_diffrn 1.470
_exptl_crystal_density_meas ?
_exptl_crystal_density_method 'not measured'
_exptl_crystal_description plate
_exptl_crystal_F_000 908
_exptl_crystal_size_max 0.14
_exptl_crystal_size_mid 0.10
_exptl_crystal_size_min 0.03
_refine_diff_density_max 1.650
_refine_diff_density_min -1.165
_refine_diff_density_rms 0.130
_refine_ls_extinction_method none
_refine_ls_goodness_of_fit_ref 1.072
_refine_ls_hydrogen_treatment constr
_refine_ls_matrix_type full
_refine_ls_number_parameters 517
_refine_ls_number_reflns 9881
_refine_ls_number_restraints 0
_refine_ls_restrained_S_all 1.072
_refine_ls_R_factor_all 0.1669
_refine_ls_R_factor_gt 0.0898
_refine_ls_shift/su_max 0.000
_refine_ls_shift/su_mean 0.000
_refine_ls_structure_factor_coef Fsqd
_refine_ls_weighting_details 'calc w=1/[\s^2^(Fo^2^)+(0.1233P)^2^+3.5886P] where P=(Fo^2^+2Fc^2^)/3'
_refine_ls_weighting_scheme calc
_refine_ls_wR_factor_gt 0.2110
_refine_ls_wR_factor_ref 0.2578
_reflns_number_gt 5544
_reflns_number_total 9881
_reflns_threshold_expression >2sigma(I)
_cod_data_source_file ic502950k_si_001.cif
_cod_data_source_block complex10
_cod_depositor_comments
;
The following automatic conversions were performed:

'_symmetry_cell_setting' value 'Triclinic' changed to 'triclinic'
according to
/usr/data/users/saulius/crontab/automatic-downloads/rss-feeds/ACS/lib/dictionaries/cif_core.dic
dictionary named 'cif_core.dic' version 2.4.2 from 2011-04-26.

'_exptl_crystal_density_meas' value 'not measured' was changed to '?'
- the value is perceived as not measured.

Automatic conversion script
Id: cif_fix_values 3008 2015-01-20 13:52:24Z robertas 

 Adding full bibliography for 4342263--4342270.cif.
;
_cod_original_sg_symbol_H-M 'P-1   '
_cod_database_code 4342266

loop_
_symmetry_equiv_pos_as_xyz
'x, y, z'
'-x, -y, -z'

loop_
_atom_site_label
_atom_site_type_symbol
_atom_site_fract_x
_atom_site_fract_y
_atom_site_fract_z
_atom_site_U_iso_or_equiv
_atom_site_adp_type
_atom_site_occupancy
_atom_site_symmetry_multiplicity
_atom_site_calc_flag
_atom_site_refinement_flags
C1 C 0.8033(4) 0.3014(4) 0.4650(4) 0.0331(12) Uani 1 1 d .
H1 H 0.8010 0.2532 0.5263 0.040 Uiso 1 1 calc R
C2 C 0.7833(5) 0.4167(4) 0.4594(5) 0.0372(13) Uani 1 1 d .
H2 H 0.7673 0.4565 0.5137 0.045 Uiso 1 1 calc R
C3 C 0.7923(4) 0.4578(4) 0.3575(4) 0.0330(12) Uani 1 1 d .
H3 H 0.7827 0.5320 0.3290 0.040 Uiso 1 1 calc R
C4 C 0.8193(4) 0.3658(3) 0.3026(4) 0.0261(11) Uani 1 1 d .
C5 C 0.8336(4) 0.3702(4) 0.1972(4) 0.0256(11) Uani 1 1 d .
C6 C 0.8605(4) 0.2824(4) 0.1416(4) 0.0254(10) Uani 1 1 d .
C7 C 0.8664(4) 0.2901(4) 0.0348(4) 0.0298(11) Uani 1 1 d .
H7 H 0.8537 0.3560 -0.0125 0.036 Uiso 1 1 calc R
C8 C 0.8943(4) 0.1825(4) 0.0139(4) 0.0339(12) Uani 1 1 d .
H8 H 0.9038 0.1609 -0.0494 0.041 Uiso 1 1 calc R
C9 C 0.9053(4) 0.1112(4) 0.1100(4) 0.0313(11) Uani 1 1 d .
H9 H 0.9246 0.0331 0.1182 0.038 Uiso 1 1 calc R
C10 C 0.8134(4) 0.4872(4) 0.1371(4) 0.0271(10) Uani 1 1 d .
C11 C 0.8988(4) 0.5291(4) 0.1161(5) 0.0385(14) Uani 1 1 d .
H11 H 0.9719 0.4815 0.1326 0.046 Uiso 1 1 calc R
C12 C 0.8764(4) 0.6403(4) 0.0710(5) 0.0397(14) Uani 1 1 d .
H12 H 0.9344 0.6669 0.0576 0.048 Uiso 1 1 calc R
C13 C 0.7692(4) 0.7115(4) 0.0461(4) 0.0261(10) Uani 1 1 d .
C14 C 0.6835(4) 0.6707(4) 0.0639(5) 0.0375(13) Uani 1 1 d .
H14 H 0.6114 0.7179 0.0450 0.045 Uiso 1 1 calc R
C15 C 0.7061(4) 0.5590(4) 0.1098(5) 0.0353(13) Uani 1 1 d .
H15 H 0.6483 0.5322 0.1225 0.042 Uiso 1 1 calc R
C16 C 0.8042(5) 0.8895(4) 0.0137(5) 0.0456(16) Uani 1 1 d .
H16 H 0.8696 0.8619 0.0442 0.055 Uiso 1 1 calc R
C17 C 0.7483(5) 0.9969(5) -0.0306(5) 0.0465(15) Uani 1 1 d .
H17 H 0.7711 1.0561 -0.0368 0.056 Uiso 1 1 calc R
C18 C 0.6555(5) 0.9044(4) -0.0422(5) 0.0411(14) Uani 1 1 d .
H18 H 0.6004 0.8861 -0.0571 0.049 Uiso 1 1 calc R
C19 C 0.5986(4) 0.2507(4) 0.3505(4) 0.0324(12) Uani 1 1 d .
H19 H 0.6062 0.3168 0.3538 0.039 Uiso 1 1 calc R
C20 C 0.4913(4) 0.2467(4) 0.3525(5) 0.0387(13) Uani 1 1 d .
H20 H 0.4183 0.3076 0.3568 0.046 Uiso 1 1 calc R
C21 C 0.5163(4) 0.1367(4) 0.3469(5) 0.0374(13) Uani 1 1 d .
H21 H 0.4631 0.1072 0.3481 0.045 Uiso 1 1 calc R
C22 C 0.6397(4) 0.0738(4) 0.3389(4) 0.0279(11) Uani 1 1 d .
C23 C 0.7055(4) -0.0404(4) 0.3233(4) 0.0265(10) Uani 1 1 d .
C24 C 0.8274(4) -0.1003(4) 0.3076(4) 0.0260(10) Uani 1 1 d .
C25 C 0.8918(4) -0.2107(4) 0.2787(4) 0.0302(11) Uani 1 1 d .
H25 H 0.8618 -0.2597 0.2700 0.036 Uiso 1 1 calc R
C26 C 1.0087(4) -0.2329(4) 0.2656(4) 0.0325(12) Uani 1 1 d .
H26 H 1.0721 -0.2990 0.2461 0.039 Uiso 1 1 calc R
C27 C 1.0115(4) -0.1354(4) 0.2877(4) 0.0321(12) Uani 1 1 d .
H27 H 1.0797 -0.1276 0.2852 0.039 Uiso 1 1 calc R
C28 C 0.6394(4) -0.1075(4) 0.3182(4) 0.0307(11) Uani 1 1 d .
C29 C 0.6365(4) -0.1977(4) 0.3960(5) 0.0362(12) Uani 1 1 d .
H29 H 0.6742 -0.2149 0.4510 0.043 Uiso 1 1 calc R
C30 C 0.5771(4) -0.2609(4) 0.3903(5) 0.0380(13) Uani 1 1 d .
H30 H 0.5747 -0.3199 0.4423 0.046 Uiso 1 1 calc R
C31 C 0.5222(4) -0.2377(4) 0.3098(5) 0.0357(13) Uani 1 1 d .
C32 C 0.5242(4) -0.1483(4) 0.2307(5) 0.0345(12) Uani 1 1 d .
H32 H 0.4879 -0.1331 0.1751 0.041 Uiso 1 1 calc R
C33 C 0.5815(4) -0.0828(4) 0.2370(4) 0.0329(12) Uani 1 1 d .
H33 H 0.5810 -0.0219 0.1863 0.040 Uiso 1 1 calc R
C34 C 0.3777(5) -0.2741(5) 0.2460(6) 0.0559(19) Uani 1 1 d .
H34 H 0.3437 -0.2047 0.2058 0.067 Uiso 1 1 calc R
C35 C 0.3526(6) -0.3666(6) 0.2618(7) 0.070(2) Uani 1 1 d .
H35 H 0.2969 -0.3700 0.2329 0.084 Uiso 1 1 calc R
C36 C 0.4854(5) -0.4150(5) 0.3478(6) 0.0530(18) Uani 1 1 d .
H36 H 0.5408 -0.4564 0.3900 0.064 Uiso 1 1 calc R
C37 C 1.0504(4) 0.0043(3) 0.4627(4) 0.0254(11) Uani 1 1 d .
C38 C 1.2445(4) -0.0352(4) 0.4290(4) 0.0304(12) Uani 1 1 d .
H38 H 1.3164 -0.0662 0.4497 0.036 Uiso 1 1 calc R
C39 C 1.2359(4) 0.0158(4) 0.3299(4) 0.0312(12) Uani 1 1 d .
H39 H 1.3002 0.0204 0.2837 0.037 Uiso 1 1 calc R
C40 C 1.1274(4) 0.0604(4) 0.3011(4) 0.0275(11) Uani 1 1 d .
H40 H 1.1191 0.0950 0.2342 0.033 Uiso 1 1 calc R
N1 N 0.8257(3) 0.2686(3) 0.3744(3) 0.0267(9) Uani 1 1 d .
N2 N 0.8853(3) 0.1682(3) 0.1864(3) 0.0265(9) Uani 1 1 d .
N3 N 0.7450(3) 0.8287(3) 0.0048(3) 0.0300(10) Uani 1 1 d .
N4 N 0.6550(4) 1.0077(4) -0.0648(4) 0.0480(13) Uani 1 1 d .
N5 N 0.6872(3) 0.1487(3) 0.3433(3) 0.0285(9) Uani 1 1 d .
N6 N 0.9039(3) -0.0544(3) 0.3132(3) 0.0255(9) Uani 1 1 d .
N7 N 0.4636(3) -0.3041(4) 0.3018(4) 0.0403(12) Uani 1 1 d .
N8 N 0.4201(5) -0.4553(5) 0.3259(6) 0.0667(19) Uani 1 1 d .
N9 N 1.1520(3) -0.0419(3) 0.4974(3) 0.0255(9) Uani 1 1 d .
N10 N 1.0345(3) 0.0544(3) 0.3683(3) 0.0260(9) Uani 1 1 d .
Ni1 Ni 0.85872(5) 0.10978(4) 0.34026(5) 0.0245(2) Uani 1 1 d .
C41 C 1.0879(5) 0.3549(5) 0.3470(6) 0.0507(16) Uani 1 1 d .
H41 H 1.0143 0.3591 0.3367 0.061 Uiso 1 1 calc R
Cl1 Cl 1.0655(3) 0.49126(17) 0.3575(2) 0.1004(9) Uani 1 1 d .
Cl2 Cl 1.12321(16) 0.25991(14) 0.45855(15) 0.0621(5) Uani 1 1 d .
Cl3 Cl 1.1918(2) 0.30514(16) 0.23854(17) 0.0846(7) Uani 1 1 d .
C42 C 0.488(2) 0.394(2) 0.0962(16) 0.103(8) Uani 0.50 1 d P
H42 H 0.5144 0.4046 0.1531 0.124 Uiso 0.50 1 calc PR
Cl4 Cl 0.5000 0.5000 0.0000 0.336(6) Uani 1 2 d S
Cl5 Cl 0.5611(16) 0.276(2) 0.0792(12) 0.336(6) Uani 0.50 1 d P
Cl6 Cl 0.3510(14) 0.4106(19) 0.1421(11) 0.336(6) Uani 0.50 1 d P

loop_
_atom_site_aniso_label
_atom_site_aniso_U_11
_atom_site_aniso_U_22
_atom_site_aniso_U_33
_atom_site_aniso_U_23
_atom_site_aniso_U_13
_atom_site_aniso_U_12
C1 0.046(3) 0.028(2) 0.027(4) 0.0036(19) -0.016(2) -0.014(2)
C2 0.050(3) 0.033(3) 0.035(4) -0.008(2) -0.012(2) -0.018(2)
C3 0.041(3) 0.026(2) 0.036(4) 0.001(2) -0.012(2) -0.016(2)
C4 0.025(2) 0.021(2) 0.031(3) 0.0017(17) -0.0106(19) -0.0081(16)
C5 0.024(2) 0.023(2) 0.029(3) 0.0056(17) -0.0108(18) -0.0092(16)
C6 0.029(2) 0.024(2) 0.024(3) 0.0046(17) -0.0116(18) -0.0124(17)
C7 0.029(2) 0.034(2) 0.028(4) 0.0053(19) -0.0111(19) -0.0142(19)
C8 0.045(3) 0.042(3) 0.020(3) -0.002(2) -0.013(2) -0.020(2)
C9 0.040(3) 0.029(2) 0.029(4) -0.0020(19) -0.009(2) -0.017(2)
C10 0.033(2) 0.024(2) 0.023(3) 0.0024(17) -0.0087(19) -0.0116(18)
C11 0.028(2) 0.034(3) 0.050(4) 0.012(2) -0.014(2) -0.013(2)
C12 0.031(2) 0.035(3) 0.051(4) 0.010(2) -0.009(2) -0.019(2)
C13 0.029(2) 0.022(2) 0.025(3) 0.0013(17) -0.0079(18) -0.0082(17)
C14 0.037(3) 0.029(2) 0.049(4) 0.004(2) -0.024(2) -0.012(2)
C15 0.037(3) 0.027(2) 0.049(4) 0.004(2) -0.020(2) -0.016(2)
C16 0.044(3) 0.035(3) 0.066(5) 0.011(3) -0.026(3) -0.023(2)
C17 0.055(3) 0.036(3) 0.056(5) 0.010(2) -0.022(3) -0.026(3)
C18 0.047(3) 0.033(3) 0.046(4) 0.012(2) -0.027(3) -0.017(2)
C19 0.032(2) 0.023(2) 0.038(4) 0.0012(19) -0.011(2) -0.0088(18)
C20 0.030(2) 0.034(3) 0.045(4) -0.008(2) -0.012(2) -0.003(2)
C21 0.029(2) 0.041(3) 0.044(4) -0.006(2) -0.013(2) -0.012(2)
C22 0.027(2) 0.028(2) 0.030(3) -0.0006(18) -0.0129(19) -0.0110(18)
C23 0.032(2) 0.028(2) 0.021(3) 0.0033(17) -0.0128(19) -0.0133(18)
C24 0.032(2) 0.025(2) 0.023(3) 0.0041(17) -0.0149(19) -0.0120(17)
C25 0.040(3) 0.028(2) 0.027(3) -0.0017(19) -0.013(2) -0.0152(19)
C26 0.031(2) 0.025(2) 0.037(4) -0.0020(19) -0.009(2) -0.0077(18)
C27 0.029(2) 0.026(2) 0.038(4) 0.0025(19) -0.008(2) -0.0100(18)
C28 0.027(2) 0.028(2) 0.037(4) -0.0027(19) -0.008(2) -0.0101(18)
C29 0.039(3) 0.039(3) 0.035(4) 0.001(2) -0.014(2) -0.019(2)
C30 0.042(3) 0.035(3) 0.041(4) 0.001(2) -0.010(2) -0.021(2)
C31 0.024(2) 0.033(3) 0.050(4) -0.011(2) -0.002(2) -0.0114(19)
C32 0.030(2) 0.034(3) 0.041(4) -0.008(2) -0.017(2) -0.0084(19)
C33 0.029(2) 0.031(2) 0.036(4) 0.003(2) -0.015(2) -0.0088(19)
C34 0.040(3) 0.053(4) 0.084(6) -0.028(3) -0.016(3) -0.016(3)
C35 0.044(3) 0.072(5) 0.116(8) -0.047(5) -0.009(4) -0.030(3)
C36 0.039(3) 0.041(3) 0.084(6) -0.015(3) -0.004(3) -0.021(2)
C37 0.026(2) 0.019(2) 0.032(3) 0.0024(17) -0.0106(19) -0.0102(16)
C38 0.023(2) 0.026(2) 0.039(4) -0.0001(19) -0.007(2) -0.0080(17)
C39 0.026(2) 0.031(2) 0.033(3) 0.0012(19) -0.0050(19) -0.0104(18)
C40 0.033(2) 0.026(2) 0.022(3) 0.0039(17) -0.0081(19) -0.0116(18)
N1 0.035(2) 0.0229(18) 0.024(3) 0.0017(15) -0.0147(17) -0.0106(15)
N2 0.0288(19) 0.0226(18) 0.027(3) -0.0007(15) -0.0096(16) -0.0087(14)
N3 0.032(2) 0.0254(19) 0.031(3) 0.0035(16) -0.0098(17) -0.0119(16)
N4 0.060(3) 0.032(2) 0.055(4) 0.016(2) -0.031(3) -0.022(2)
N5 0.032(2) 0.0242(18) 0.029(3) 0.0013(15) -0.0134(17) -0.0092(15)
N6 0.0267(18) 0.0203(17) 0.029(3) 0.0036(14) -0.0106(16) -0.0095(14)
N7 0.027(2) 0.038(2) 0.060(4) -0.018(2) -0.002(2) -0.0141(17)
N8 0.048(3) 0.054(3) 0.109(6) -0.032(3) 0.001(3) -0.030(3)
N9 0.0266(18) 0.0209(17) 0.029(3) 0.0021(15) -0.0121(16) -0.0082(14)
N10 0.0294(19) 0.0226(18) 0.029(3) 0.0034(15) -0.0125(16) -0.0124(15)
Ni1 0.0282(3) 0.0205(3) 0.0250(4) 0.0039(2) -0.0123(2) -0.0094(2)
C41 0.057(4) 0.038(3) 0.059(5) 0.004(3) -0.027(3) -0.016(3)
Cl1 0.153(2) 0.0496(11) 0.101(2) -0.0095(10) -0.0151(16) -0.0474(13)
Cl2 0.0803(11) 0.0542(9) 0.0474(12) 0.0062(7) -0.0297(9) -0.0201(8)
Cl3 0.1050(16) 0.0601(11) 0.0615(15) -0.0016(9) 0.0065(11) -0.0242(10)
C42 0.135(18) 0.17(2) 0.050(14) -0.027(12) 0.012(12) -0.105(17)
Cl4 0.322(9) 0.687(19) 0.143(7) 0.019(8) -0.076(5) -0.350(12)
Cl5 0.322(9) 0.687(19) 0.143(7) 0.019(8) -0.076(5) -0.350(12)
Cl6 0.322(9) 0.687(19) 0.143(7) 0.019(8) -0.076(5) -0.350(12)

loop_
_atom_type_symbol
_atom_type_description
_atom_type_scat_dispersion_real
_atom_type_scat_dispersion_imag
_atom_type_scat_source
C C 0.0033 0.0016 'International Tables Vol C Tables 4.2.6.8 and 6.1.1.4'
H H 0.0000 0.0000 'International Tables Vol C Tables 4.2.6.8 and 6.1.1.4'
N N 0.0061 0.0033 'International Tables Vol C Tables 4.2.6.8 and 6.1.1.4'
Cl Cl 0.1484 0.1585 'International Tables Vol C Tables 4.2.6.8 and 6.1.1.4'
Ni Ni 0.3393 1.1124 'International Tables Vol C Tables 4.2.6.8 and 6.1.1.4'

loop_
_geom_angle_atom_site_label_1
_geom_angle_atom_site_label_2
_geom_angle_atom_site_label_3
_geom_angle
_geom_angle_site_symmetry_3
N1 C1 C2 113.2(4) .
N1 C1 H1 123.4 .
C2 C1 H1 123.4 .
C3 C2 C1 105.4(5) .
C3 C2 H2 127.3 .
C1 C2 H2 127.3 .
C2 C3 C4 107.6(4) .
C2 C3 H3 126.2 .
C4 C3 H3 126.2 .
C5 C4 N1 124.9(4) .
C5 C4 C3 127.1(4) .
N1 C4 C3 108.0(5) .
C6 C5 C4 128.4(4) .
C6 C5 C10 116.8(5) .
C4 C5 C10 114.8(4) .
C5 C6 N2 123.4(5) .
C5 C6 C7 127.7(4) .
N2 C6 C7 108.9(4) .
C8 C7 C6 107.5(4) .
C8 C7 H7 126.3 .
C6 C7 H7 126.3 .
C7 C8 C9 105.3(5) .
C7 C8 H8 127.4 .
C9 C8 H8 127.4 .
N2 C9 C8 112.7(4) .
N2 C9 H9 123.6 .
C8 C9 H9 123.6 .
C15 C10 C11 118.4(4) .
C15 C10 C5 120.7(4) .
C11 C10 C5 120.7(4) .
C12 C11 C10 120.9(4) .
C12 C11 H11 119.5 .
C10 C11 H11 119.5 .
C13 C12 C11 120.3(4) .
C13 C12 H12 119.9 .
C11 C12 H12 119.9 .
C12 C13 C14 119.8(4) .
C12 C13 N3 119.7(4) .
C14 C13 N3 120.5(4) .
C15 C14 C13 119.8(4) .
C15 C14 H14 120.1 .
C13 C14 H14 120.1 .
C10 C15 C14 120.8(4) .
C10 C15 H15 119.6 .
C14 C15 H15 119.6 .
C17 C16 N3 106.0(5) .
C17 C16 H16 127.0 .
N3 C16 H16 127.0 .
C16 C17 N4 111.3(5) .
C16 C17 H17 124.4 .
N4 C17 H17 124.4 .
N4 C18 N3 112.3(5) .
N4 C18 H18 123.9 .
N3 C18 H18 123.9 .
N5 C19 C20 111.9(4) .
N5 C19 H19 124.0 .
C20 C19 H19 124.0 .
C21 C20 C19 106.2(4) .
C21 C20 H20 126.9 .
C19 C20 H20 126.9 .
C20 C21 C22 107.6(4) .
C20 C21 H21 126.2 .
C22 C21 H21 126.2 .
C23 C22 N5 124.0(4) .
C23 C22 C21 127.8(4) .
N5 C22 C21 108.1(4) .
C22 C23 C24 128.0(4) .
C22 C23 C28 116.6(4) .
C24 C23 C28 115.3(4) .
N6 C24 C25 109.3(4) .
N6 C24 C23 124.0(4) .
C25 C24 C23 126.5(4) .
C26 C25 C24 107.1(4) .
C26 C25 H25 126.4 .
C24 C25 H25 126.4 .
C25 C26 C27 106.0(4) .
C25 C26 H26 127.0 .
C27 C26 H26 127.0 .
N6 C27 C26 112.0(4) .
N6 C27 H27 124.0 .
C26 C27 H27 124.0 .
C33 C28 C29 118.9(5) .
C33 C28 C23 121.1(4) .
C29 C28 C23 119.9(5) .
C30 C29 C28 119.9(5) .
C30 C29 H29 120.1 .
C28 C29 H29 120.1 .
C31 C30 C29 120.9(5) .
C31 C30 H30 119.5 .
C29 C30 H30 119.5 .
C30 C31 C32 120.4(5) .
C30 C31 N7 121.4(5) .
C32 C31 N7 118.2(5) .
C33 C32 C31 119.0(5) .
C33 C32 H32 120.5 .
C31 C32 H32 120.5 .
C28 C33 C32 120.8(5) .
C28 C33 H33 119.6 .
C32 C33 H33 119.6 .
C35 C34 N7 105.7(6) .
C35 C34 H34 127.1 .
N7 C34 H34 127.1 .
C34 C35 N8 111.7(6) .
C34 C35 H35 124.1 .
N8 C35 H35 124.1 .
N8 C36 N7 112.9(6) .
N8 C36 H36 123.6 .
N7 C36 H36 123.6 .
N10 C37 N9 125.8(4) .
N10 C37 C37 118.2(5) 2_756
N9 C37 C37 116.1(5) 2_756
N9 C38 C39 122.1(4) .
N9 C38 H38 119.0 .
C39 C38 H38 119.0 .
C38 C39 C40 117.6(4) .
C38 C39 H39 121.2 .
C40 C39 H39 121.2 .
N10 C40 C39 121.0(5) .
N10 C40 H40 119.5 .
C39 C40 H40 119.5 .
C1 N1 C4 105.7(4) .
C1 N1 Ni1 128.6(3) .
C4 N1 Ni1 125.6(4) .
C9 N2 C6 105.5(4) .
C9 N2 Ni1 126.2(3) .
C6 N2 Ni1 126.8(3) .
C18 N3 C16 105.7(4) .
C18 N3 C13 128.0(4) .
C16 N3 C13 126.0(4) .
C18 N4 C17 104.7(4) .
C19 N5 C22 106.1(4) .
C19 N5 Ni1 126.8(3) .
C22 N5 Ni1 127.1(3) .
C27 N6 C24 105.5(4) .
C27 N6 Ni1 127.8(3) .
C24 N6 Ni1 126.4(3) .
C34 N7 C36 105.8(5) .
C34 N7 C31 128.2(5) .
C36 N7 C31 126.0(5) .
C36 N8 C35 104.0(6) .
C37 N9 C38 116.1(4) .
C37 N9 Ni1 114.8(3) 2_756
C38 N9 Ni1 129.0(3) 2_756
C37 N10 C40 117.4(4) .
C37 N10 Ni1 114.5(3) .
C40 N10 Ni1 128.0(3) .
N5 Ni1 N2 92.77(16) .
N5 Ni1 N6 90.06(15) .
N2 Ni1 N6 92.65(15) .
N5 Ni1 N1 94.27(15) .
N2 Ni1 N1 89.80(16) .
N6 Ni1 N1 174.92(15) .
N5 Ni1 N10 168.77(16) .
N2 Ni1 N10 98.43(15) .
N6 Ni1 N10 88.64(14) .
N1 Ni1 N10 86.60(14) .
N5 Ni1 N9 92.53(15) 2_756
N2 Ni1 N9 174.65(14) 2_756
N6 Ni1 N9 86.62(15) 2_756
N1 Ni1 N9 90.52(15) 2_756
N10 Ni1 N9 76.27(14) 2_756
Cl1 C41 Cl2 112.4(4) .
Cl1 C41 Cl3 111.0(4) .
Cl2 C41 Cl3 111.9(3) .
Cl1 C41 H41 107.0 .
Cl2 C41 H41 107.0 .
Cl3 C41 H41 107.0 .
Cl5 C42 Cl6 110.0(16) .
Cl5 C42 Cl4 117.9(14) .
Cl6 C42 Cl4 113.4(17) .
Cl5 C42 H42 104.7 .
Cl6 C42 H42 104.7 .
Cl4 C42 H42 104.7 .
C42 Cl4 C42 180(2) 2_665

loop_
_geom_bond_atom_site_label_1
_geom_bond_atom_site_label_2
_geom_bond_distance
_geom_bond_site_symmetry_2
C1 N1 1.319(7) .
C1 C2 1.408(6) .
C1 H1 0.9300 .
C2 C3 1.366(8) .
C2 H2 0.9300 .
C3 C4 1.429(7) .
C3 H3 0.9300 .
C4 C5 1.391(7) .
C4 N1 1.406(6) .
C5 C6 1.391(7) .
C5 C10 1.511(6) .
C6 N2 1.409(5) .
C6 C7 1.419(7) .
C7 C8 1.375(7) .
C7 H7 0.9300 .
C8 C9 1.425(7) .
C8 H8 0.9300 .
C9 N2 1.325(7) .
C9 H9 0.9300 .
C10 C15 1.383(7) .
C10 C11 1.393(6) .
C11 C12 1.380(6) .
C11 H11 0.9300 .
C12 C13 1.370(7) .
C12 H12 0.9300 .
C13 C14 1.390(7) .
C13 N3 1.433(5) .
C14 C15 1.388(7) .
C14 H14 0.9300 .
C15 H15 0.9300 .
C16 C17 1.345(7) .
C16 N3 1.375(6) .
C16 H16 0.9300 .
C17 N4 1.349(8) .
C17 H17 0.9300 .
C18 N4 1.320(6) .
C18 N3 1.347(6) .
C18 H18 0.9300 .
C19 N5 1.329(6) .
C19 C20 1.416(7) .
C19 H19 0.9300 .
C20 C21 1.351(7) .
C20 H20 0.9300 .
C21 C22 1.431(6) .
C21 H21 0.9300 .
C22 C23 1.394(6) .
C22 N5 1.396(6) .
C23 C24 1.408(6) .
C23 C28 1.503(6) .
C24 N6 1.400(6) .
C24 C25 1.406(6) .
C25 C26 1.388(7) .
C25 H25 0.9300 .
C26 C27 1.400(7) .
C26 H26 0.9300 .
C27 N6 1.347(6) .
C27 H27 0.9300 .
C28 C33 1.392(7) .
C28 C29 1.407(7) .
C29 C30 1.388(7) .
C29 H29 0.9300 .
C30 C31 1.363(8) .
C30 H30 0.9300 .
C31 C32 1.407(8) .
C31 N7 1.428(6) .
C32 C33 1.394(7) .
C32 H32 0.9300 .
C33 H33 0.9300 .
C34 C35 1.353(9) .
C34 N7 1.374(8) .
C34 H34 0.9300 .
C35 N8 1.382(11) .
C35 H35 0.9300 .
C36 N8 1.303(8) .
C36 N7 1.381(7) .
C36 H36 0.9300 .
C37 N10 1.326(6) .
C37 N9 1.347(6) .
C37 C37 1.475(9) 2_756
C38 N9 1.348(6) .
C38 C39 1.372(7) .
C38 H38 0.9300 .
C39 C40 1.391(7) .
C39 H39 0.9300 .
C40 N10 1.343(6) .
C40 H40 0.9300 .
N1 Ni1 2.076(4) .
N2 Ni1 2.058(4) .
N5 Ni1 2.050(4) .
N6 Ni1 2.066(4) .
N9 Ni1 2.182(4) 2_756
N10 Ni1 2.180(4) .
Ni1 N9 2.182(4) 2_756
C41 Cl1 1.718(6) .
C41 Cl2 1.749(6) .
C41 Cl3 1.756(7) .
C41 H41 0.9800 .
C42 Cl5 1.46(3) .
C42 Cl6 1.67(2) .
C42 Cl4 1.72(2) .
C42 H42 0.9800 .
Cl4 C42 1.72(2) 2_665
